data_2106699
loop_
_publ_author_name
'Larsen, M.L.'
'Willett, R.D.'

_publ_section_title
;
 Tetrasodium imidodiphosphate decahydrate
;
_journal_name_full 'Acta Crystallographica B (24,1968-38,1982)'
_journal_page_first 522
_journal_page_last 524
_journal_volume 30
_journal_year 1974
_chemical_formula_sum 'H21 N Na4 O16 P2'
_chemical_name_systematic 'Na4 P O3 N H P O3 (H2 O)10'
_space_group_IT_number 15
_symmetry_space_group_name_Hall '-C 2yc'
_symmetry_space_group_name_H-M 'C 1 2/c 1'
_cell_angle_alpha 90
_cell_angle_beta 110.34
_cell_angle_gamma 90
_cell_formula_units_Z 4
_cell_length_a 17.0689
_cell_length_b 6.905
_cell_length_c 14.752
_cell_volume 1630.269
_citation_journal_id_ASTM ACBCAR
_cod_data_source_file Larsen_ACBCAR_1974_1981.cif
_cod_data_source_block H21N1Na4O16P2
_cod_original_formula_sum 'H21 N1 Na4 O16 P2'
_cod_database_code 2106699

loop_
_symmetry_equiv_pos_as_xyz
x,y,z
-x,y,-z+1/2
-x,-y,-z
x,-y,z-1/2
x+1/2,y+1/2,z
-x+1/2,y+1/2,-z+1/2
-x+1/2,-y+1/2,-z
x+1/2,-y+1/2,z-1/2

loop_
_atom_site_label
_atom_site_type_symbol
_atom_site_fract_x
_atom_site_fract_y
_atom_site_fract_z
_atom_site_occupancy
_atom_site_U_iso_or_equiv
O2 O-2 0.0844 0.1127 0.4249 1 0.0
Na1 Na+1 0.2395 0.6916 0.6071 1 0.0
N1 N-3 0 0.1621 0.25 1 0.0
P1 P+5 0.0674 0.2688 0.348 1 0.0
O8 O-2 0.4156 0.3863 0.389 1 0.0
O6 O-2 0.2311 0.0902 0.2515 1 0.0
O7 O-2 0.3914 0.2717 0.1619 1 0.0
Na2 Na+1 0.385 0.9103 0.7967 1 0.0
O1 O-2 0.0249 0.447 0.3707 1 0.0
O3 O-2 0.1448 0.3279 0.3265 1 0.0
O4 O-2 0.1009 0.3943 0.0556 1 0.0
O5 O-2 0.243 0.0172 0.0226 1 0.0
